data_4021691
loop_
_publ_author_name
'Yi Wang'
'Donald J. Burton'

_publ_section_title
;
 A Facile, General Synthesis of 3,4-Difluoro-6-substituted-2-pyrones
;
_journal_name_full 'Journal of Organic Chemistry'
_journal_page_first 3859
_journal_page_last 3862
_journal_paper_doi 10.1021/jo060362a
_journal_volume 71
_journal_year 2006
_chemical_formula_moiety 'C11 H6 F2 O2'
_chemical_formula_sum 'C11 H6 F2 O2'
_chemical_formula_weight 208.16
_chemical_name_systematic
; 
 ? 
;
_space_group_IT_number 29
_symmetry_cell_setting orthorhombic
_symmetry_space_group_name_Hall 'P 2c -2ac'
_symmetry_space_group_name_H-M 'P c a 21'
_atom_sites_solution_hydrogens geom
_atom_sites_solution_primary direct
_atom_sites_solution_secondary difmap
_audit_creation_method SHELXL-97
_cell_angle_alpha 90.00
_cell_angle_beta 90.00
_cell_angle_gamma 90.00
_cell_formula_units_Z 4
_cell_length_a 20.703(2)
_cell_length_b 5.5301(5)
_cell_length_c 7.6557(8)
_cell_measurement_reflns_used 2034
_cell_measurement_temperature 190(2)
_cell_measurement_theta_max 25.0
_cell_measurement_theta_min 1.0
_cell_volume 876.50(15)
_computing_cell_refinement 'HKL Scalepack (Otwinowski & Minor, 1997)'
_computing_data_collection 'Collect (Nonius BV, 1997-2000)'
_computing_data_reduction 'HKL Denzo, Scalepack (Otwinowski & Minor, 1997)'
_computing_molecular_graphics 'SHELXTL v6.1 (Sheldrick, 1997)'
_computing_publication_material 'SHELXTL v6.1 (Sheldrick, 1997)'
_computing_structure_refinement 'SHELXTL v6.1 (Sheldrick, 1997)'
_computing_structure_solution 'SHELXTL v6.1 (Sheldrick, 1997)'
_diffrn_ambient_temperature 190(2)
_diffrn_detector_area_resol_mean 9
_diffrn_measured_fraction_theta_full 0.959
_diffrn_measured_fraction_theta_max 0.959
_diffrn_measurement_device_type KappaCCD
_diffrn_measurement_method 'CCD phi and omega scans'
_diffrn_radiation_monochromator graphite
_diffrn_radiation_source 'fine-focus sealed tube'
_diffrn_radiation_type MoK\a
_diffrn_radiation_wavelength 0.71073
_diffrn_reflns_av_R_equivalents 0.0461
_diffrn_reflns_av_sigmaI/netI 0.0406
_diffrn_reflns_limit_h_max 24
_diffrn_reflns_limit_h_min -23
_diffrn_reflns_limit_k_max 6
_diffrn_reflns_limit_k_min -6
_diffrn_reflns_limit_l_max 8
_diffrn_reflns_limit_l_min -6
_diffrn_reflns_number 6680
_diffrn_reflns_theta_full 24.99
_diffrn_reflns_theta_max 25.0
_diffrn_reflns_theta_min 3.3
_exptl_absorpt_coefficient_mu 0.136
_exptl_absorpt_correction_T_max 0.9932
_exptl_absorpt_correction_T_min 0.9413
_exptl_absorpt_correction_type multi-scan
_exptl_absorpt_process_details 'HKL Scalepack (Otwinowski & Minor, 1997)'
_exptl_crystal_colour colorless
_exptl_crystal_density_diffrn 1.577
_exptl_crystal_density_method 'not measured'
_exptl_crystal_description blade
_exptl_crystal_F_000 424
_exptl_crystal_size_max 0.45
_exptl_crystal_size_mid 0.14
_exptl_crystal_size_min 0.05
_refine_diff_density_max 0.159
_refine_diff_density_min -0.167
_refine_diff_density_rms 0.042
_refine_ls_extinction_method none
_refine_ls_goodness_of_fit_ref 1.091
_refine_ls_hydrogen_treatment riding
_refine_ls_matrix_type full
_refine_ls_number_parameters 136
_refine_ls_number_reflns 802
_refine_ls_number_restraints 1
_refine_ls_restrained_S_all 1.090
_refine_ls_R_factor_all 0.0566
_refine_ls_R_factor_gt 0.0422
_refine_ls_shift/su_max 0.006
_refine_ls_shift/su_mean 0.001
_refine_ls_structure_factor_coef Fsqd
_refine_ls_weighting_details 'calc w=1/[\s^2^(Fo^2^)+(0.0402P)^2^+0.4941P] where P=(Fo^2^+2Fc^2^)/3'
_refine_ls_weighting_scheme calc
_refine_ls_wR_factor_gt 0.1002
_refine_ls_wR_factor_ref 0.1058
_reflns_number_gt 670
_reflns_number_total 802
_reflns_threshold_expression >2sigma(I)
_cod_data_source_file jo060362asi20060224_015310.cif
_cod_depositor_comments
;
The following automatic conversions were performed:
'_symmetry_cell_setting' value 'Orthorhombic' changed to 'orthorhombic'
according to '/home/saulius/struct/CIF-dictionaries/cif_core.dic'
dictionary named 'cif_core.dic' version 2.4.1 from 2010-06-29.

Automatic conversion script
Id: cif_fix_enum 1527 2010-12-29 10:47:43Z saulius 
;
_cod_database_code 4021691

loop_
_symmetry_equiv_pos_as_xyz
'x, y, z'
'-x, -y, z+1/2'
'x+1/2, -y, z'
'-x+1/2, y, z+1/2'

loop_
_atom_site_label
_atom_site_type_symbol
_atom_site_fract_x
_atom_site_fract_y
_atom_site_fract_z
_atom_site_U_iso_or_equiv
_atom_site_adp_type
_atom_site_occupancy
_atom_site_symmetry_multiplicity
_atom_site_calc_flag
_atom_site_refinement_flags
O1 O 0.73370(11) 0.4171(4) 0.3207(4) 0.0362(8) Uani 1 1 d .
C2 C 0.80046(18) 0.4453(7) 0.3045(6) 0.0346(11) Uani 1 1 d .
O2 O 0.81981(14) 0.6188(5) 0.2264(5) 0.0458(9) Uani 1 1 d .
F3 F 0.90145(10) 0.2813(4) 0.3758(5) 0.0486(7) Uani 1 1 d .
C3 C 0.83725(17) 0.2596(7) 0.3857(8) 0.0371(10) Uani 1 1 d .
F4 F 0.84480(12) -0.0955(4) 0.5457(5) 0.0493(8) Uani 1 1 d .
C4 C 0.80835(18) 0.0733(7) 0.4679(6) 0.0361(11) Uani 1 1 d .
C5 C 0.7409(2) 0.0526(6) 0.4753(7) 0.0363(11) Uani 1 1 d .
H5 H 0.7213 -0.0820 0.5312 0.044 Uiso 1 1 calc R
C6 C 0.70483(18) 0.2240(6) 0.4030(7) 0.0323(10) Uani 1 1 d .
C7 C 0.63416(17) 0.2369(6) 0.3936(8) 0.0314(9) Uani 1 1 d .
C8 C 0.59654(18) 0.0556(7) 0.4693(6) 0.0397(12) Uani 1 1 d .
H8 H 0.6170 -0.0738 0.5292 0.048 Uiso 1 1 calc R
C9 C 0.53039(19) 0.0613(8) 0.4585(7) 0.0453(13) Uani 1 1 d .
H9 H 0.5056 -0.0656 0.5086 0.054 Uiso 1 1 calc R
C10 C 0.49980(18) 0.2497(7) 0.3757(9) 0.0431(11) Uani 1 1 d .
H10 H 0.4540 0.2546 0.3703 0.052 Uiso 1 1 calc R
C11 C 0.53608(19) 0.4326(8) 0.3001(7) 0.0441(13) Uani 1 1 d .
H11 H 0.5151 0.5622 0.2416 0.053 Uiso 1 1 calc R
C12 C 0.60269(19) 0.4267(7) 0.3098(6) 0.0404(12) Uani 1 1 d .
H12 H 0.6273 0.5535 0.2588 0.048 Uiso 1 1 calc R

loop_
_atom_site_aniso_label
_atom_site_aniso_U_11
_atom_site_aniso_U_22
_atom_site_aniso_U_33
_atom_site_aniso_U_23
_atom_site_aniso_U_13
_atom_site_aniso_U_12
O1 0.0344(15) 0.0295(13) 0.045(2) 0.0004(14) 0.0026(16) 0.0002(11)
C2 0.0334(19) 0.032(2) 0.039(3) -0.004(2) -0.001(2) 0.0004(17)
O2 0.0495(17) 0.0349(15) 0.053(2) 0.0069(18) 0.0018(19) -0.0051(14)
F3 0.0307(11) 0.0563(15) 0.0589(17) 0.0047(15) -0.0005(15) -0.0009(10)
C3 0.0334(19) 0.0359(19) 0.042(3) -0.005(2) -0.005(3) -0.0009(18)
F4 0.0516(14) 0.0418(14) 0.0545(19) 0.0076(14) -0.0060(16) 0.0112(11)
C4 0.040(2) 0.029(2) 0.039(3) -0.003(2) -0.001(2) 0.0083(17)
C5 0.042(2) 0.0264(18) 0.040(3) -0.001(2) 0.002(2) 0.0005(19)
C6 0.039(2) 0.0255(18) 0.033(3) -0.0023(19) 0.003(2) -0.0024(16)
C7 0.0324(18) 0.0254(18) 0.036(2) -0.0045(18) 0.000(2) -0.0008(16)
C8 0.041(2) 0.032(2) 0.047(4) 0.004(2) -0.007(3) -0.0008(18)
C9 0.042(2) 0.041(2) 0.053(4) -0.001(2) 0.006(3) -0.0108(19)
C10 0.033(2) 0.045(2) 0.052(3) -0.004(2) 0.003(3) 0.0019(19)
C11 0.045(2) 0.041(2) 0.046(4) 0.003(2) 0.003(2) 0.011(2)
C12 0.040(2) 0.031(2) 0.050(3) 0.002(2) 0.012(3) -0.0010(17)

loop_
_atom_type_symbol
_atom_type_description
_atom_type_scat_dispersion_real
_atom_type_scat_dispersion_imag
_atom_type_scat_source
C C 0.0033 0.0016 'International Tables Vol C Tables 4.2.6.8 and 6.1.1.4'
H H 0.0000 0.0000 'International Tables Vol C Tables 4.2.6.8 and 6.1.1.4'
O O 0.0106 0.0060 'International Tables Vol C Tables 4.2.6.8 and 6.1.1.4'
F F 0.0171 0.0103 'International Tables Vol C Tables 4.2.6.8 and 6.1.1.4'

loop_
_geom_angle_atom_site_label_1
_geom_angle_atom_site_label_2
_geom_angle_atom_site_label_3
_geom_angle
_geom_angle_publ_flag
C6 O1 C2 123.8(3) yes
O2 C2 O1 117.6(4) yes
O2 C2 C3 128.1(4) yes
O1 C2 C3 114.3(4) yes
F3 C3 C4 122.4(4) yes
F3 C3 C2 116.3(4) yes
C4 C3 C2 121.3(3) yes
F4 C4 C3 119.4(3) yes
F4 C4 C5 119.1(4) yes
C3 C4 C5 121.5(4) yes
C6 C5 C4 119.0(4) yes
C6 C5 H5 120.5 ?
C4 C5 H5 120.5 ?
C5 C6 O1 120.0(3) yes
C5 C6 C7 128.0(4) yes
O1 C6 C7 111.9(3) yes
C12 C7 C8 118.2(3) yes
C12 C7 C6 121.7(4) yes
C8 C7 C6 120.1(4) yes
C9 C8 C7 121.0(4) yes
C9 C8 H8 119.5 ?
C7 C8 H8 119.5 ?
C8 C9 C10 120.3(4) yes
C8 C9 H9 119.8 ?
C10 C9 H9 119.8 ?
C9 C10 C11 119.7(3) yes
C9 C10 H10 120.1 ?
C11 C10 H10 120.1 ?
C12 C11 C10 120.1(4) yes
C12 C11 H11 120.0 ?
C10 C11 H11 120.0 ?
C11 C12 C7 120.6(4) yes
C11 C12 H12 119.7 ?
C7 C12 H12 119.7 ?

loop_
_geom_bond_atom_site_label_1
_geom_bond_atom_site_label_2
_geom_bond_distance
_geom_bond_publ_flag
O1 C6 1.377(5) yes
O1 C2 1.396(5) yes
C2 O2 1.200(5) yes
C2 C3 1.421(6) yes
F3 C3 1.337(4) yes
C3 C4 1.348(6) yes
F4 C4 1.340(5) yes
C4 C5 1.403(5) yes
C5 C6 1.327(6) yes
C5 H5 0.9500 ?
C6 C7 1.467(5) yes
C7 C12 1.392(6) yes
C7 C8 1.396(6) yes
C8 C9 1.372(5) yes
C8 H8 0.9500 ?
C9 C10 1.374(7) yes
C9 H9 0.9500 ?
C10 C11 1.386(6) yes
C10 H10 0.9500 ?
C11 C12 1.381(6) yes
C11 H11 0.9500 ?
C12 H12 0.9500 ?

loop_
_geom_hbond_atom_site_label_D
_geom_hbond_atom_site_label_H
_geom_hbond_atom_site_label_A
_geom_hbond_site_symmetry_A
_geom_hbond_distance_DH
_geom_hbond_distance_HA
_geom_hbond_distance_DA
_geom_hbond_angle_DHA
_geom_hbond_publ_flag
C5 H5 O2 4_645 0.95 2.39 3.321(5) 168 yes
C8 H8 O2 4_645 0.95 2.62 3.565(5) 171 yes
C12 H12 F4 4_664 0.95 2.60 3.500(5) 158 yes

loop_
_geom_torsion_atom_site_label_1
_geom_torsion_atom_site_label_2
_geom_torsion_atom_site_label_3
_geom_torsion_atom_site_label_4
_geom_torsion
C6 O1 C2 O2 178.3(4)
C6 O1 C2 C3 -1.9(6)
O2 C2 C3 F3 0.7(8)
O1 C2 C3 F3 -179.0(4)
O2 C2 C3 C4 -179.3(5)
O1 C2 C3 C4 0.9(7)
F3 C3 C4 F4 1.2(8)
C2 C3 C4 F4 -178.7(4)
F3 C3 C4 C5 -179.3(4)
C2 C3 C4 C5 0.8(9)
F4 C4 C5 C6 177.9(4)
C3 C4 C5 C6 -1.6(8)
C4 C5 C6 O1 0.7(8)
C4 C5 C6 C7 179.1(4)
C2 O1 C6 C5 1.2(7)
C2 O1 C6 C7 -177.5(4)
C5 C6 C7 C12 -178.6(5)
O1 C6 C7 C12 -0.1(7)
C5 C6 C7 C8 1.1(9)
O1 C6 C7 C8 179.7(4)
C12 C7 C8 C9 1.3(8)
C6 C7 C8 C9 -178.5(4)
C7 C8 C9 C10 -1.4(8)
C8 C9 C10 C11 1.1(9)
C9 C10 C11 C12 -0.7(9)
C10 C11 C12 C7 0.7(8)
C8 C7 C12 C11 -0.9(8)
C6 C7 C12 C11 178.9(5)

loop_
_cod_related_entry_id
_cod_related_entry_database
_cod_related_entry_code
1 ChemSpider 10327142
